data_4024389
loop_
_publ_author_name
'Bichismita Sahu'
'Guddeangadi N. Gururaja'
'Shaikh M. Mobin'
'Irishi N. N. Namboothiri'

_publ_contact_author_email irishi@iitb.ac.in
_publ_contact_author_fax 91-22-25767152
_publ_contact_author_name
;

  'Irishi N. N. Namboothiri'

   Department of Chemistry

   Indian Institute of Technology Bombay

   Powai

   Mumbai400076 

   India

;
_publ_contact_author_phone 91-22-25767196
_publ_section_title
;
Facile Synthesis of \b-Tribromomethyl and Dibromomethylenated Nitroalkanes
via Conjugate Addition of Bromoform to Nitroalkenes
;
_journal_name_full 'Journal of Organic Chemistry'
_journal_page_first 2601
_journal_page_last 2604
_journal_paper_doi 10.1021/jo802274q
_journal_volume 74
_journal_year 2009
_chemical_formula_sum 'C11 H12 Br3 N O4'
_chemical_formula_weight 461.95
_chemical_name_systematic
;

 ?

;
_space_group_IT_number 14
_symmetry_cell_setting monoclinic
_symmetry_space_group_name_Hall '-P 2yn'
_symmetry_space_group_name_H-M 'P 1 21/n 1'
_atom_sites_solution_hydrogens geom
_atom_sites_solution_primary direct
_atom_sites_solution_secondary difmap
_audit_creation_method SHELXL-97
_cell_angle_alpha 90.00
_cell_angle_beta 91.12(2)
_cell_angle_gamma 90.00
_cell_formula_units_Z 4
_cell_length_a 10.433(3)
_cell_length_b 11.751(3)
_cell_length_c 12.122(3)
_cell_measurement_reflns_used 3375
_cell_measurement_temperature 293(2)
_cell_measurement_theta_max 29.9955
_cell_measurement_theta_min 3.0749
_cell_volume 1486.0(6)
_computing_cell_refinement 'CrysAlis RED, Oxford Diffraction Ltd.,'
_computing_data_collection 'CrysAlis CCD, Oxford Diffraction Ltd.,'
_computing_data_reduction 'CrysAlis RED, Oxford Diffraction Ltd.,'
_computing_molecular_graphics Ortep3
_computing_publication_material Shelx97
_computing_structure_refinement 'SHELXL-97 (Sheldrick, 1997)'
_computing_structure_solution 'SHELXS-97 (Sheldrick, 1997)'
_diffrn_ambient_temperature 293(2)
_diffrn_detector_area_resol_mean 15.9948
_diffrn_measured_fraction_theta_full 0.991
_diffrn_measured_fraction_theta_max 0.953
_diffrn_radiation_monochromator graphite
_diffrn_radiation_source 'Enhance (Mo) X-ray Source'
_diffrn_radiation_type MoK\a
_diffrn_radiation_wavelength 0.71073
_diffrn_reflns_av_R_equivalents 0.0306
_diffrn_reflns_av_sigmaI/netI 0.0751
_diffrn_reflns_limit_h_max 14
_diffrn_reflns_limit_h_min -14
_diffrn_reflns_limit_k_max 16
_diffrn_reflns_limit_k_min -16
_diffrn_reflns_limit_l_max 17
_diffrn_reflns_limit_l_min -17
_diffrn_reflns_number 10056
_diffrn_reflns_theta_full 25.00
_diffrn_reflns_theta_max 30.12
_diffrn_reflns_theta_min 3.08
_exptl_absorpt_coefficient_mu 8.152
_exptl_absorpt_correction_T_max 0.1935
_exptl_absorpt_correction_T_min 0.1389
_exptl_absorpt_correction_type multi-scan
_exptl_absorpt_process_details
;

CrysAlis RED, Oxford Diffraction Ltd.,

Version 1.171.29.2 (release 20-01-2006 CrysAlis171 .NET)

(compiled Jan 20 2006,12:36:28)

Empirical absorption correction using spherical harmonics,

 implemented in SCALE3 ABSPACK scaling algorithm.

;
_exptl_crystal_colour colourless
_exptl_crystal_density_diffrn 2.065
_exptl_crystal_density_method 'not measured'
_exptl_crystal_description block
_exptl_crystal_F_000 888
_exptl_crystal_size_max 0.40
_exptl_crystal_size_mid 0.35
_exptl_crystal_size_min 0.30
_refine_diff_density_max 0.727
_refine_diff_density_min -0.685
_refine_diff_density_rms 0.079
_refine_ls_extinction_method none
_refine_ls_goodness_of_fit_ref 0.783
_refine_ls_hydrogen_treatment constr
_refine_ls_matrix_type full
_refine_ls_number_parameters 172
_refine_ls_number_reflns 4175
_refine_ls_number_restraints 0
_refine_ls_restrained_S_all 0.783
_refine_ls_R_factor_all 0.0916
_refine_ls_R_factor_gt 0.0354
_refine_ls_shift/su_max 0.001
_refine_ls_shift/su_mean 0.000
_refine_ls_structure_factor_coef Fsqd
_refine_ls_weighting_details 'calc w=1/[\s^2^(Fo^2^)+(0.0442P)^2^+0.0000P] where P=(Fo^2^+2Fc^2^)/3'
_refine_ls_weighting_scheme calc
_refine_ls_wR_factor_gt 0.0718
_refine_ls_wR_factor_ref 0.0791
_reflns_number_gt 2139
_reflns_number_total 4175
_reflns_threshold_expression >2sigma(I)
_cod_data_source_file jo802274q_si_001.cif
_cod_data_source_block inn001
_cod_depositor_comments
;
The following automatic conversions were performed:
'_symmetry_cell_setting' value 'Monoclinic' changed to 'monoclinic'
according to '/home/saulius/struct/CIF-dictionaries/cif_core.dic'
dictionary named 'cif_core.dic' version 2.4.1 from
2010-06-29.

'_refine_ls_hydrogen_treatment' value 'CONSTR' changed to
'constr' according to '/home/saulius/struct/CIF-dictionaries/cif_core.dic'
dictionary named 'cif_core.dic' version 2.4.1 from 2010-06-29.

Automatic conversion script
Id: cif_fix_enum 1527 2010-12-29 10:47:43Z saulius 
;
_cod_original_sg_symbol_H-M 'P 21/n'
_cod_database_code 4024389

loop_
_symmetry_equiv_pos_as_xyz
'x, y, z'
'-x+1/2, y+1/2, -z+1/2'
'-x, -y, -z'
'x-1/2, -y-1/2, z-1/2'

loop_
_atom_site_label
_atom_site_type_symbol
_atom_site_fract_x
_atom_site_fract_y
_atom_site_fract_z
_atom_site_U_iso_or_equiv
_atom_site_adp_type
_atom_site_occupancy
_atom_site_symmetry_multiplicity
_atom_site_calc_flag
_atom_site_refinement_flags
_atom_site_disorder_assembly
_atom_site_disorder_group
Br1 Br 0.44212(4) 0.37357(3) 1.05989(4) 0.05500(13) Uani 1 1 d . . .
Br2 Br 0.60085(3) 0.14710(3) 1.05168(4) 0.06148(14) Uani 1 1 d . . .
Br3 Br 0.41608(4) 0.20860(4) 0.85706(3) 0.07041(16) Uani 1 1 d . . .
N1 N 0.2531(3) 0.0678(3) 1.2467(2) 0.0459(7) Uani 1 1 d . . .
O1 O 0.1973(3) 0.1020(3) 1.3272(3) 0.0804(9) Uani 1 1 d . . .
O2 O 0.2374(3) -0.0253(2) 1.2049(2) 0.0659(8) Uani 1 1 d . . .
O3 O 0.1753(2) 0.0373(2) 0.91597(19) 0.0475(6) Uani 1 1 d . . .
O4 O -0.0239(2) 0.4160(2) 1.1201(2) 0.0619(7) Uani 1 1 d . . .
C1 C 0.4353(3) 0.2157(3) 1.0161(3) 0.0371(7) Uani 1 1 d . . .
C2 C 0.3269(3) 0.1493(2) 1.0713(2) 0.0314(7) Uani 1 1 d . . .
H2 H 0.3329 0.0707 1.0451 0.038 Uiso 1 1 calc R . .
C3 C 0.3492(3) 0.1456(3) 1.1965(3) 0.0397(8) Uani 1 1 d . . .
H3A H 0.4352 0.1185 1.2133 0.048 Uiso 1 1 calc R . .
H3B H 0.3406 0.2215 1.2271 0.048 Uiso 1 1 calc R . .
C4 C 0.1937(3) 0.1906(3) 1.0400(2) 0.0320(7) Uani 1 1 d . . .
C5 C 0.1206(3) 0.1313(3) 0.9603(3) 0.0369(8) Uani 1 1 d . . .
C6 C -0.0015(3) 0.1691(3) 0.9333(3) 0.0486(9) Uani 1 1 d . . .
H6 H -0.0497 0.1305 0.8799 0.058 Uiso 1 1 calc R . .
C7 C -0.0535(3) 0.2638(4) 0.9846(3) 0.0509(9) Uani 1 1 d . . .
H7 H -0.1357 0.2885 0.9653 0.061 Uiso 1 1 calc R . .
C8 C 0.0168(3) 0.3208(3) 1.0638(3) 0.0439(9) Uani 1 1 d . . .
C9 C 0.1387(3) 0.2832(3) 1.0917(3) 0.0386(8) Uani 1 1 d . . .
H9 H 0.1851 0.3211 1.1467 0.046 Uiso 1 1 calc R . .
C10 C -0.1492(4) 0.4560(4) 1.0961(4) 0.0747(13) Uani 1 1 d . . .
H10A H -0.1660 0.5222 1.1398 0.112 Uiso 1 1 calc R . .
H10B H -0.2102 0.3976 1.1128 0.112 Uiso 1 1 calc R . .
H10C H -0.1565 0.4752 1.0192 0.112 Uiso 1 1 calc R . .
C11 C 0.1099(4) -0.0181(3) 0.8274(3) 0.0556(10) Uani 1 1 d . . .
H11A H 0.1589 -0.0827 0.8043 0.083 Uiso 1 1 calc R . .
H11B H 0.0993 0.0339 0.7668 0.083 Uiso 1 1 calc R . .
H11C H 0.0273 -0.0430 0.8513 0.083 Uiso 1 1 calc R . .

loop_
_atom_site_aniso_label
_atom_site_aniso_U_11
_atom_site_aniso_U_22
_atom_site_aniso_U_33
_atom_site_aniso_U_23
_atom_site_aniso_U_13
_atom_site_aniso_U_12
Br1 0.0576(2) 0.03013(18) 0.0775(3) -0.00478(19) 0.0082(2) -0.00841(16)
Br2 0.03421(19) 0.0547(3) 0.0956(3) -0.0036(2) 0.0033(2) 0.00353(16)
Br3 0.0783(3) 0.0947(4) 0.0385(2) -0.0008(2) 0.01081(19) -0.0293(2)
N1 0.0465(17) 0.054(2) 0.0373(17) 0.0141(16) -0.0098(14) -0.0090(15)
O1 0.081(2) 0.097(2) 0.0640(19) 0.0039(18) 0.0239(17) -0.0131(17)
O2 0.088(2) 0.0509(18) 0.0591(17) 0.0091(14) -0.0044(15) -0.0253(15)
O3 0.0469(13) 0.0435(14) 0.0513(14) -0.0100(12) -0.0173(11) -0.0017(11)
O4 0.0556(16) 0.0734(19) 0.0570(16) -0.0027(15) 0.0076(13) 0.0259(14)
C1 0.0373(17) 0.0304(18) 0.0436(18) -0.0067(15) 0.0017(15) -0.0023(14)
C2 0.0348(16) 0.0263(17) 0.0328(17) 0.0007(14) -0.0051(14) -0.0022(13)
C3 0.0385(17) 0.041(2) 0.0389(19) 0.0049(16) -0.0079(15) -0.0106(15)
C4 0.0290(16) 0.0354(18) 0.0316(16) 0.0072(15) -0.0016(13) -0.0013(13)
C5 0.0360(17) 0.0405(19) 0.0338(18) 0.0061(16) -0.0061(15) -0.0046(15)
C6 0.043(2) 0.055(2) 0.047(2) 0.0070(19) -0.0159(18) -0.0093(17)
C7 0.0329(18) 0.065(3) 0.054(2) 0.017(2) -0.0031(17) 0.0057(17)
C8 0.0416(19) 0.052(2) 0.038(2) 0.0107(18) 0.0056(17) 0.0102(17)
C9 0.0350(17) 0.048(2) 0.0331(17) 0.0050(17) -0.0010(14) -0.0009(15)
C10 0.057(2) 0.080(3) 0.087(3) 0.011(3) 0.014(2) 0.029(2)
C11 0.061(2) 0.062(3) 0.044(2) -0.009(2) -0.0113(18) -0.0090(19)

loop_
_atom_type_symbol
_atom_type_description
_atom_type_scat_dispersion_real
_atom_type_scat_dispersion_imag
_atom_type_scat_source
C C 0.0033 0.0016 'International Tables Vol C Tables 4.2.6.8 and 6.1.1.4'
H H 0.0000 0.0000 'International Tables Vol C Tables 4.2.6.8 and 6.1.1.4'
N N 0.0061 0.0033 'International Tables Vol C Tables 4.2.6.8 and 6.1.1.4'
O O 0.0106 0.0060 'International Tables Vol C Tables 4.2.6.8 and 6.1.1.4'
Br Br -0.2901 2.4595 'International Tables Vol C Tables 4.2.6.8 and 6.1.1.4'

loop_
_geom_angle_atom_site_label_1
_geom_angle_atom_site_label_2
_geom_angle_atom_site_label_3
_geom_angle
_geom_angle_site_symmetry_1
_geom_angle_site_symmetry_3
_geom_angle_publ_flag
O1 N1 O2 124.7(3) . . ?
O1 N1 C3 117.4(3) . . ?
O2 N1 C3 117.9(3) . . ?
C5 O3 C11 118.2(3) . . ?
C8 O4 C10 117.3(3) . . ?
C2 C1 Br3 110.5(2) . . ?
C2 C1 Br1 113.0(2) . . ?
Br3 C1 Br1 108.51(15) . . ?
C2 C1 Br2 110.5(2) . . ?
Br3 C1 Br2 106.09(14) . . ?
Br1 C1 Br2 107.98(15) . . ?
C4 C2 C3 112.2(2) . . ?
C4 C2 C1 114.1(2) . . ?
C3 C2 C1 110.3(2) . . ?
N1 C3 C2 109.3(3) . . ?
C9 C4 C5 118.5(3) . . ?
C9 C4 C2 121.6(3) . . ?
C5 C4 C2 119.8(3) . . ?
O3 C5 C6 124.0(3) . . ?
O3 C5 C4 116.6(3) . . ?
C6 C5 C4 119.3(3) . . ?
C5 C6 C7 121.1(3) . . ?
C8 C7 C6 119.7(3) . . ?
C7 C8 C9 119.5(3) . . ?
C7 C8 O4 125.1(3) . . ?
C9 C8 O4 115.3(3) . . ?
C8 C9 C4 121.8(3) . . ?

loop_
_geom_bond_atom_site_label_1
_geom_bond_atom_site_label_2
_geom_bond_distance
_geom_bond_site_symmetry_2
_geom_bond_publ_flag
Br1 C1 1.931(3) . ?
Br2 C1 1.947(3) . ?
Br3 C1 1.936(3) . ?
N1 O1 1.215(4) . ?
N1 O2 1.216(4) . ?
N1 C3 1.494(4) . ?
O3 C5 1.359(4) . ?
O3 C11 1.419(4) . ?
O4 C8 1.382(4) . ?
O4 C10 1.415(4) . ?
C1 C2 1.537(4) . ?
C2 C4 1.513(4) . ?
C2 C3 1.532(4) . ?
C4 C9 1.386(4) . ?
C4 C5 1.405(4) . ?
C5 C6 1.382(5) . ?
C6 C7 1.391(5) . ?
C7 C8 1.371(5) . ?
C8 C9 1.382(4) . ?
